data_7054840
loop_
_publ_author_name
'Roymuhury, Sagnik K.'
'Chakraborty, Debashis'
'Ramkumar, Venkatachalam'

_publ_section_title
;
 Zwitterionic group 4 aminophenolate catalysts for the polymerization of
 lactides and ethylene
;
_journal_issue 7
_journal_name_full 'New J. Chem.'
_journal_page_first 5218
_journal_paper_doi 10.1039/C5NJ00486A
_journal_volume 39
_journal_year 2015
_chemical_formula_moiety 'C21 H33 Cl4 N2 O Zr, C7 H8 '
_chemical_formula_sum 'C28 H41 Cl4 N2 O Zr'
_chemical_formula_weight 654.65
_chemical_name_systematic zr1
_chemical_properties_physical 'Air-sensitive, Moisture-sensitive'
_space_group_crystal_system monoclinic
_space_group_IT_number 15
_space_group_name_Hall '-C 2yc'
_space_group_name_H-M_alt 'C 1 2/c 1'
_symmetry_space_group_name_Hall '-C 2yc'
_symmetry_space_group_name_H-M 'C 1 2/c 1'
_atom_sites_solution_hydrogens mixed
_audit_creation_method SHELXL-2014/7
_audit_update_record
;
2015-04-07 deposited with the CCDC.
2015-04-20 downloaded from the CCDC.
;
_cell_angle_alpha 90
_cell_angle_beta 112.578(2)
_cell_angle_gamma 90
_cell_formula_units_Z 8
_cell_length_a 29.4978(15)
_cell_length_b 11.1493(5)
_cell_length_c 21.1407(9)
_cell_measurement_reflns_used 5096
_cell_measurement_temperature 298(2)
_cell_measurement_theta_max 28.43
_cell_measurement_theta_min 2.36
_cell_volume 6419.9(5)
_computing_cell_refinement 'Bruker SAINT'
_computing_data_collection 'BRUKER APEXII'
_computing_data_reduction 'Bruker SAINT'
_computing_molecular_graphics 'Bruker SHELXTL'
_computing_publication_material 'SHELXL-2013 (Sheldrick, 2013)'
_computing_structure_refinement 'SHELXL-2014/7 (Sheldrick, 2014)'
_computing_structure_solution 'SHELXL-97 (Sheldrick, 2008)'
_diffrn_ambient_temperature 298(2)
_diffrn_measured_fraction_theta_full 0.977
_diffrn_measured_fraction_theta_max 0.977
_diffrn_measurement_device_type 'Bruker APEXII CCD area detector'
_diffrn_measurement_method ' Phi and omega scans'
_diffrn_radiation_type MoK\a
_diffrn_radiation_wavelength 0.71073
_diffrn_reflns_av_R_equivalents 0.0394
_diffrn_reflns_av_unetI/netI 0.0422
_diffrn_reflns_laue_measured_fraction_full 0.977
_diffrn_reflns_laue_measured_fraction_max 0.977
_diffrn_reflns_limit_h_max 31
_diffrn_reflns_limit_h_min -34
_diffrn_reflns_limit_k_max 11
_diffrn_reflns_limit_k_min -13
_diffrn_reflns_limit_l_max 25
_diffrn_reflns_limit_l_min -24
_diffrn_reflns_number 18939
_diffrn_reflns_point_group_measured_fraction_full 0.977
_diffrn_reflns_point_group_measured_fraction_max 0.977
_diffrn_reflns_theta_full 24.999
_diffrn_reflns_theta_max 24.999
_diffrn_reflns_theta_min 1.974
_exptl_absorpt_coefficient_mu 0.698
_exptl_absorpt_correction_T_max 0.921
_exptl_absorpt_correction_T_min 0.845
_exptl_absorpt_correction_type multi-scan
_exptl_absorpt_process_details 'SADABS (Bruker,2014)'
_exptl_crystal_colour white
_exptl_crystal_density_diffrn 1.355
_exptl_crystal_description Block
_exptl_crystal_F_000 2712
_exptl_crystal_size_max 0.250
_exptl_crystal_size_mid 0.130
_exptl_crystal_size_min 0.120
_refine_diff_density_max 1.242
_refine_diff_density_min -1.024
_refine_diff_density_rms 0.094
_refine_ls_extinction_method none
_refine_ls_goodness_of_fit_ref 1.034
_refine_ls_hydrogen_treatment mixed
_refine_ls_matrix_type full
_refine_ls_number_parameters 371
_refine_ls_number_reflns 5530
_refine_ls_number_restraints 6
_refine_ls_restrained_S_all 1.033
_refine_ls_R_factor_all 0.0517
_refine_ls_R_factor_gt 0.0415
_refine_ls_shift/su_max 0.002
_refine_ls_shift/su_mean 0.000
_refine_ls_structure_factor_coef Fsqd
_refine_ls_weighting_details 'w=1/[\s^2^(Fo^2^)+(0.0607P)^2^+30.8205P] where P=(Fo^2^+2Fc^2^)/3'
_refine_ls_weighting_scheme calc
_refine_ls_wR_factor_gt 0.1146
_refine_ls_wR_factor_ref 0.1238
_reflns_Friedel_coverage 0.000
_reflns_number_gt 4623
_reflns_number_total 5530
_reflns_threshold_expression 'I > 2\s(I)'
_cod_data_source_file c5nj00486a2.cif
_cod_data_source_block zr1
_cod_depositor_comments 'Adding full bibliography for 7054839--7054842.cif.'
_cod_database_code 7054840
_shelx_shelxl_version_number 2014/7
_shelx_space_group_comment
;
The symmetry employed for this shelxl refinement is uniquely defined
by the following loop, which should always be used as a source of
symmetry information in preference to the above space-group names.
They are only intended as comments.
;
_shelx_estimated_absorpt_t_min 0.845
_shelx_estimated_absorpt_t_max 0.921

loop_
_space_group_symop_operation_xyz
'x, y, z'
'-x, y, -z+1/2'
'x+1/2, y+1/2, z'
'-x+1/2, y+1/2, -z+1/2'
'-x, -y, -z'
'x, -y, z-1/2'
'-x+1/2, -y+1/2, -z'
'x+1/2, -y+1/2, z-1/2'

loop_
_atom_site_label
_atom_site_type_symbol
_atom_site_fract_x
_atom_site_fract_y
_atom_site_fract_z
_atom_site_U_iso_or_equiv
_atom_site_adp_type
_atom_site_occupancy
_atom_site_site_symmetry_order
_atom_site_calc_flag
_atom_site_refinement_flags_posn
_atom_site_refinement_flags_adp
_atom_site_refinement_flags_occupancy
_atom_site_disorder_assembly
_atom_site_disorder_group
C1 C 0.81066(13) 0.5216(3) 0.68136(18) 0.0176(7) Uani 1 1 d . . . A 4
C2 C 0.76753(14) 0.5794(3) 0.67806(19) 0.0210(8) Uani 1 1 d . . . A 4
C3 C 0.72914(13) 0.5977(3) 0.61525(19) 0.0208(8) Uani 1 1 d . . . A 4
H3 H 0.7009 0.6365 0.6139 0.025 Uiso 1 1 calc R U . A 4
C4 C 0.73208(13) 0.5594(3) 0.55474(19) 0.0203(8) Uani 1 1 d . . . A 4
C5 C 0.77687(13) 0.5120(3) 0.55921(18) 0.0208(8) Uani 1 1 d . . . A 4
H5 H 0.7800 0.4903 0.5186 0.025 Uiso 1 1 calc R U . A 4
C6 C 0.81763(13) 0.4945(3) 0.62040(18) 0.0186(7) Uani 1 1 d . . . A 4
C7 C 0.76044(13) 0.6225(3) 0.74128(19) 0.0228(8) Uani 1 1 d . . . A 4
H7A H 0.7269 0.6505 0.7278 0.027 Uiso 1 1 calc R U . A 4
H7B H 0.7646 0.5546 0.7717 0.027 Uiso 1 1 calc R U . A 4
C8 C 0.81036(17) 0.8026(4) 0.7382(2) 0.0376(10) Uani 1 1 d . . . A 4
H8A H 0.7814 0.8380 0.7036 0.045 Uiso 1 1 calc R U . A 4
H8B H 0.8267 0.7555 0.7147 0.045 Uiso 1 1 calc R U . A 4
C9 C 0.8442(2) 0.9020(4) 0.7765(3) 0.0494(13) Uani 1 1 d . . . A 4
H9A H 0.8270 0.9560 0.7948 0.074 Uiso 1 1 calc R U . A 4
H9B H 0.8555 0.9448 0.7458 0.074 Uiso 1 1 calc R U . A 4
H9C H 0.8719 0.8687 0.8133 0.074 Uiso 1 1 calc R U . A 4
C10 C 0.77239(19) 0.7872(4) 0.8241(2) 0.0438(12) Uani 1 1 d . . . A 4
H10A H 0.7962 0.8451 0.8522 0.053 Uiso 1 1 calc R U . A 4
H10B H 0.7439 0.8314 0.7941 0.053 Uiso 1 1 calc R U . A 4
C11 C 0.7571(2) 0.7083(5) 0.8698(3) 0.0544(14) Uani 1 1 d . . . A 4
H11A H 0.7293 0.6611 0.8425 0.082 Uiso 1 1 calc R U . A 4
H11B H 0.7486 0.7571 0.9010 0.082 Uiso 1 1 calc R U . A 4
H11C H 0.7838 0.6561 0.8953 0.082 Uiso 1 1 calc R U . A 4
C12 C 0.68836(14) 0.5674(3) 0.4853(2) 0.0247(8) Uani 1 1 d . . . A 4
C13 C 0.64551(17) 0.6380(5) 0.4899(2) 0.0455(12) Uani 1 1 d . . . A 4
H13A H 0.6561 0.7179 0.5056 0.068 Uiso 1 1 calc R U . A 4
H13B H 0.6341 0.5991 0.5215 0.068 Uiso 1 1 calc R U . A 4
H13C H 0.6193 0.6415 0.4455 0.068 Uiso 1 1 calc R U . A 4
C14 C 0.67088(18) 0.4394(4) 0.4616(3) 0.0494(13) Uani 1 1 d . . . A 4
H14A H 0.6432 0.4424 0.4187 0.074 Uiso 1 1 calc R U . A 4
H14B H 0.6615 0.4006 0.4953 0.074 Uiso 1 1 calc R U . A 4
H14C H 0.6970 0.3952 0.4560 0.074 Uiso 1 1 calc R U . A 4
C15 C 0.70321(18) 0.6276(5) 0.4316(2) 0.0504(13) Uani 1 1 d . . . A 4
H15A H 0.6761 0.6254 0.3880 0.076 Uiso 1 1 calc R U . A 4
H15B H 0.7307 0.5859 0.4283 0.076 Uiso 1 1 calc R U . A 4
H15C H 0.7122 0.7094 0.4445 0.076 Uiso 1 1 calc R U . A 4
C16 C 0.86728(14) 0.4564(3) 0.61947(19) 0.0236(8) Uani 1 1 d . . . A 4
C17 C 0.86618(16) 0.4490(4) 0.5462(2) 0.0359(10) Uani 1 1 d . . . A 4
H17A H 0.8449 0.3848 0.5219 0.054 Uiso 1 1 calc R U . A 4
H17B H 0.8987 0.4342 0.5480 0.054 Uiso 1 1 calc R U . A 4
H17C H 0.8542 0.5234 0.5228 0.054 Uiso 1 1 calc R U . A 4
C18 C 0.88317(15) 0.3330(3) 0.6520(2) 0.0283(9) Uani 1 1 d . . . A 4
H18A H 0.8882 0.3363 0.6996 0.042 Uiso 1 1 calc R U . A 4
H18B H 0.9132 0.3099 0.6477 0.042 Uiso 1 1 calc R U . A 4
H18C H 0.8581 0.2752 0.6291 0.042 Uiso 1 1 calc R U . A 4
C19 C 0.90561(14) 0.5520(4) 0.6573(2) 0.0298(9) Uani 1 1 d . . . A 4
H19A H 0.8960 0.6279 0.6346 0.045 Uiso 1 1 calc R U . A 4
H19B H 0.9370 0.5293 0.6573 0.045 Uiso 1 1 calc R U . A 4
H19C H 0.9078 0.5587 0.7037 0.045 Uiso 1 1 calc R U . A 4
C20 C 0.94841(14) 0.3224(3) 1.0001(2) 0.0237(8) Uani 1 1 d . . . A 4
C21 C 0.97694(14) 0.2766(4) 1.0686(2) 0.0299(9) Uani 1 1 d . . . A 4
C22 C 1.0000 0.7558(8) 0.7500 0.0503(18) Uani 1 2 d S T P B 4
H22 H 1.0000 0.6724 0.7500 0.060 Uiso 1 2 calc R U P B 4
C23 C 0.9626(3) 0.8266(7) 0.7525(5) 0.110(3) Uani 1 1 d . . . B 4
H23 H 0.9348 0.7868 0.7520 0.132 Uiso 1 1 calc R U . B 4
C24 C 0.9616(3) 0.9543(7) 0.7556(5) 0.103(3) Uani 1 1 d . . . B 4
H24 H 0.9356 0.9936 0.7613 0.124 Uiso 1 1 calc R U . B 4
C25 C 1.0000 1.0188(10) 0.7500 0.081(3) Uani 1 2 d S T P B 4
C26 C 1.0000 1.1525(6) 0.7500 0.056(2) Uani 1 2 d S T P B 4
H26A H 1.0306 1.1812 0.7832 0.084 Uiso 0.5 1 calc R U P B 4
H26B H 0.9734 1.1812 0.7614 0.084 Uiso 0.5 1 calc R U P B 4
H26C H 0.9960 1.1812 0.7054 0.084 Uiso 0.5 1 calc R U P B 4
Cl1 Cl 0.96479(3) 0.43595(9) 0.83278(5) 0.0276(2) Uani 1 1 d . . . A 4
Cl2 Cl 0.87212(3) 0.21625(8) 0.80464(5) 0.0251(2) Uani 1 1 d . . . A 4
Cl3 Cl 0.81267(3) 0.40755(8) 0.87115(5) 0.0239(2) Uani 1 1 d . . . A 4
Cl4 Cl 0.89743(3) 0.62989(8) 0.89220(5) 0.0266(2) Uani 1 1 d . . . A 4
N1 N 0.92637(12) 0.3589(3) 0.94670(17) 0.0261(7) Uani 1 1 d . . . A 4
N2 N 0.79440(14) 0.7210(3) 0.78074(19) 0.0337(8) Uani 1 1 d . . . A 4
O1 O 0.84517(8) 0.4948(2) 0.74495(12) 0.0189(5) Uani 1 1 d . . . A 4
Zr1 Zr 0.88325(2) 0.42923(3) 0.83518(2) 0.01743(13) Uani 1 1 d . . . A 4
C27 C 1.0579(5) 1.0599(11) 0.0330(5) 0.048(3) Uani 0.5 1 d D . P C -1
H27 H 1.0900 1.0835 0.0585 0.058 Uiso 0.5 1 calc R U P C -1
C28 C 1.0331(7) 1.1097(19) -0.0300(8) 0.056(6) Uani 0.5 1 d D . P C -1
H28 H 1.0493 1.1639 -0.0475 0.067 Uiso 0.5 1 calc R U P C -1
C29 C 0.9854(6) 1.0820(13) -0.0678(7) 0.059(4) Uani 0.5 1 d D . P C -1
H29 H 0.9686 1.1179 -0.1101 0.070 Uiso 0.5 1 calc R U P C -1
C30 C 0.9628(6) 0.999(2) -0.0413(9) 0.032(4) Uani 0.5 1 d D . P C -1
H30 H 0.9302 0.9776 -0.0663 0.039 Uiso 0.5 1 calc R U P C -1
C31 C 0.9876(5) 0.9456(10) 0.0217(6) 0.047(3) Uani 0.5 1 d D . P C -1
C32 C 1.0359(7) 0.975(2) 0.0594(10) 0.038(4) Uani 0.5 1 d D . P C -1
H32 H 1.0531 0.9389 0.1015 0.045 Uiso 0.5 1 calc R U P C -1
C33 C 0.9625(9) 0.857(2) 0.0501(12) 0.069(6) Uani 0.5 1 d . . P C -1
H33A H 0.9293 0.8462 0.0182 0.103 Uiso 0.5 1 calc R U P C -1
H33B H 0.9797 0.7822 0.0577 0.103 Uiso 0.5 1 calc R U P C -1
H33C H 0.9624 0.8869 0.0927 0.103 Uiso 0.5 1 calc R U P C -1
H1N H 0.827(2) 0.686(5) 0.817(3) 0.060(16) Uiso 1 1 d . . . D 4

loop_
_atom_site_aniso_label
_atom_site_aniso_U_11
_atom_site_aniso_U_22
_atom_site_aniso_U_33
_atom_site_aniso_U_23
_atom_site_aniso_U_13
_atom_site_aniso_U_12
C1 0.0151(17) 0.0119(16) 0.0244(18) -0.0021(14) 0.0062(14) -0.0053(14)
C2 0.024(2) 0.0142(17) 0.029(2) -0.0028(15) 0.0152(16) -0.0029(15)
C3 0.0167(18) 0.0138(17) 0.032(2) -0.0006(15) 0.0098(16) -0.0006(14)
C4 0.0174(18) 0.0146(17) 0.028(2) 0.0002(14) 0.0080(15) -0.0038(14)
C5 0.0224(19) 0.0182(18) 0.0240(19) -0.0025(15) 0.0112(16) -0.0023(16)
C6 0.0198(18) 0.0119(16) 0.0263(19) -0.0002(14) 0.0115(15) -0.0018(14)
C7 0.0193(19) 0.0198(18) 0.029(2) -0.0050(15) 0.0090(16) 0.0011(16)
C8 0.038(2) 0.020(2) 0.050(3) -0.0028(19) 0.011(2) -0.0019(19)
C9 0.063(3) 0.023(2) 0.049(3) -0.003(2) 0.006(3) -0.010(2)
C10 0.062(3) 0.028(2) 0.039(2) -0.0109(19) 0.016(2) 0.017(2)
C11 0.076(4) 0.054(3) 0.040(3) -0.007(2) 0.029(3) 0.026(3)
C12 0.0198(19) 0.0231(19) 0.027(2) -0.0013(16) 0.0048(16) -0.0020(16)
C13 0.031(2) 0.057(3) 0.041(3) -0.005(2) 0.005(2) 0.011(2)
C14 0.038(3) 0.039(3) 0.052(3) -0.010(2) -0.005(2) -0.002(2)
C15 0.036(3) 0.072(4) 0.036(3) 0.013(2) 0.007(2) 0.000(3)
C16 0.0207(19) 0.026(2) 0.026(2) 0.0023(16) 0.0113(16) 0.0058(16)
C17 0.028(2) 0.056(3) 0.030(2) 0.007(2) 0.0186(18) 0.014(2)
C18 0.031(2) 0.027(2) 0.029(2) -0.0032(17) 0.0141(17) 0.0075(18)
C19 0.022(2) 0.036(2) 0.038(2) 0.0067(18) 0.0186(18) 0.0001(18)
C20 0.0190(19) 0.0241(19) 0.030(2) -0.0022(17) 0.0119(17) 0.0005(16)
C21 0.024(2) 0.037(2) 0.025(2) 0.0027(17) 0.0058(16) 0.0070(18)
C22 0.039(4) 0.067(5) 0.032(3) 0.000 -0.001(3) 0.000
C23 0.060(4) 0.065(5) 0.182(9) -0.020(5) 0.019(5) -0.024(4)
C24 0.067(5) 0.083(5) 0.179(9) -0.045(5) 0.068(6) -0.022(4)
C25 0.085(7) 0.082(7) 0.094(7) 0.000 0.054(6) 0.000
C26 0.047(4) 0.036(4) 0.078(5) 0.000 0.016(4) 0.000
Cl1 0.0183(5) 0.0305(5) 0.0350(5) -0.0015(4) 0.0115(4) -0.0016(4)
Cl2 0.0271(5) 0.0150(4) 0.0325(5) -0.0011(4) 0.0106(4) -0.0008(4)
Cl3 0.0221(5) 0.0244(5) 0.0292(5) 0.0005(4) 0.0143(4) -0.0015(4)
Cl4 0.0249(5) 0.0209(5) 0.0316(5) -0.0066(4) 0.0080(4) -0.0037(4)
N1 0.0222(17) 0.0248(17) 0.0304(19) -0.0012(14) 0.0091(15) 0.0006(14)
N2 0.041(2) 0.0240(18) 0.036(2) -0.0093(15) 0.0140(17) -0.0008(16)
O1 0.0180(12) 0.0162(12) 0.0238(13) -0.0014(10) 0.0095(10) -0.0006(10)
Zr1 0.0159(2) 0.01406(19) 0.0231(2) -0.00051(13) 0.00837(15) -0.00108(13)
C27 0.045(7) 0.050(7) 0.049(7) -0.014(6) 0.017(6) 0.012(6)
C28 0.068(13) 0.063(17) 0.046(10) 0.004(8) 0.033(8) 0.031(11)
C29 0.078(10) 0.070(10) 0.022(6) 0.007(6) 0.011(7) 0.054(9)
C30 0.024(6) 0.048(14) 0.020(10) 0.002(7) 0.003(6) 0.017(7)
C31 0.062(9) 0.035(6) 0.059(10) -0.013(6) 0.039(8) 0.006(6)
C32 0.061(10) 0.030(10) 0.021(10) 0.012(7) 0.014(7) 0.022(7)
C33 0.075(11) 0.056(11) 0.085(16) -0.010(11) 0.041(12) -0.002(8)

loop_
_atom_type_symbol
_atom_type_description
_atom_type_scat_dispersion_real
_atom_type_scat_dispersion_imag
_atom_type_scat_source
C C 0.0033 0.0016 'International Tables Vol C Tables 4.2.6.8 and 6.1.1.4'
H H 0.0000 0.0000 'International Tables Vol C Tables 4.2.6.8 and 6.1.1.4'
N N 0.0061 0.0033 'International Tables Vol C Tables 4.2.6.8 and 6.1.1.4'
O O 0.0106 0.0060 'International Tables Vol C Tables 4.2.6.8 and 6.1.1.4'
Zr Zr -2.9673 0.5597 'International Tables Vol C Tables 4.2.6.8 and 6.1.1.4'
Cl Cl 0.1484 0.1585 'International Tables Vol C Tables 4.2.6.8 and 6.1.1.4'

loop_
_geom_angle_atom_site_label_1
_geom_angle_atom_site_label_2
_geom_angle_atom_site_label_3
_geom_angle
_geom_angle_site_symmetry_1
_geom_angle_site_symmetry_3
O1 C1 C2 117.8(3) . .
O1 C1 C6 122.3(3) . .
C2 C1 C6 119.9(3) . .
C3 C2 C1 120.3(3) . .
C3 C2 C7 117.4(3) . .
C1 C2 C7 122.2(3) . .
C4 C3 C2 121.4(3) . .
C4 C3 H3 119.3 . .
C2 C3 H3 119.3 . .
C3 C4 C5 116.7(3) . .
C3 C4 C12 122.5(3) . .
C5 C4 C12 120.8(3) . .
C4 C5 C6 124.8(3) . .
C4 C5 H5 117.6 . .
C6 C5 H5 117.6 . .
C5 C6 C1 116.0(3) . .
C5 C6 C16 120.8(3) . .
C1 C6 C16 123.0(3) . .
N2 C7 C2 115.7(3) . .
N2 C7 H7A 108.3 . .
C2 C7 H7A 108.3 . .
N2 C7 H7B 108.3 . .
C2 C7 H7B 108.3 . .
H7A C7 H7B 107.4 . .
N2 C8 C9 115.3(4) . .
N2 C8 H8A 108.4 . .
C9 C8 H8A 108.4 . .
N2 C8 H8B 108.4 . .
C9 C8 H8B 108.4 . .
H8A C8 H8B 107.5 . .
C8 C9 H9A 109.5 . .
C8 C9 H9B 109.5 . .
H9A C9 H9B 109.5 . .
C8 C9 H9C 109.5 . .
H9A C9 H9C 109.5 . .
H9B C9 H9C 109.5 . .
C11 C10 N2 114.3(4) . .
C11 C10 H10A 108.7 . .
N2 C10 H10A 108.7 . .
C11 C10 H10B 108.7 . .
N2 C10 H10B 108.7 . .
H10A C10 H10B 107.6 . .
C10 C11 H11A 109.5 . .
C10 C11 H11B 109.5 . .
H11A C11 H11B 109.5 . .
C10 C11 H11C 109.5 . .
H11A C11 H11C 109.5 . .
H11B C11 H11C 109.5 . .
C15 C12 C13 107.7(4) . .
C15 C12 C14 108.9(4) . .
C13 C12 C14 108.6(4) . .
C15 C12 C4 111.2(3) . .
C13 C12 C4 112.3(3) . .
C14 C12 C4 108.1(3) . .
C12 C13 H13A 109.5 . .
C12 C13 H13B 109.5 . .
H13A C13 H13B 109.5 . .
C12 C13 H13C 109.5 . .
H13A C13 H13C 109.5 . .
H13B C13 H13C 109.5 . .
C12 C14 H14A 109.5 . .
C12 C14 H14B 109.5 . .
H14A C14 H14B 109.5 . .
C12 C14 H14C 109.5 . .
H14A C14 H14C 109.5 . .
H14B C14 H14C 109.5 . .
C12 C15 H15A 109.5 . .
C12 C15 H15B 109.5 . .
H15A C15 H15B 109.5 . .
C12 C15 H15C 109.5 . .
H15A C15 H15C 109.5 . .
H15B C15 H15C 109.5 . .
C18 C16 C6 111.9(3) . .
C18 C16 C19 110.7(3) . .
C6 C16 C19 108.5(3) . .
C18 C16 C17 106.8(3) . .
C6 C16 C17 112.1(3) . .
C19 C16 C17 106.8(3) . .
C16 C17 H17A 109.5 . .
C16 C17 H17B 109.5 . .
H17A C17 H17B 109.5 . .
C16 C17 H17C 109.5 . .
H17A C17 H17C 109.5 . .
H17B C17 H17C 109.5 . .
C16 C18 H18A 109.5 . .
C16 C18 H18B 109.5 . .
H18A C18 H18B 109.5 . .
C16 C18 H18C 109.5 . .
H18A C18 H18C 109.5 . .
H18B C18 H18C 109.5 . .
C16 C19 H19A 109.5 . .
C16 C19 H19B 109.5 . .
H19A C19 H19B 109.5 . .
C16 C19 H19C 109.5 . .
H19A C19 H19C 109.5 . .
H19B C19 H19C 109.5 . .
N1 C20 C21 179.5(5) . .
C23 C22 C23 109.8(9) . 2_756
C23 C22 H22 125.1 . .
C23 C22 H22 125.1 2_756 .
C22 C23 C24 127.4(7) . .
C22 C23 H23 116.3 . .
C24 C23 H23 116.3 . .
C25 C24 C23 118.8(7) . .
C25 C24 H24 120.6 . .
C23 C24 H24 120.6 . .
C24 C25 C24 117.4(10) . 2_756
C24 C25 C26 121.3(5) . .
C24 C25 C26 121.3(5) 2_756 .
C25 C26 H26A 109.5 . .
C25 C26 H26B 109.5 . .
H26A C26 H26B 109.5 . .
C25 C26 H26C 109.5 . .
H26A C26 H26C 109.5 . .
H26B C26 H26C 109.5 . .
C20 N1 Zr1 177.5(3) . .
C8 N2 C10 112.4(3) . .
C8 N2 C7 114.3(3) . .
C10 N2 C7 110.2(3) . .
C8 N2 H1N 105(3) . .
C10 N2 H1N 103(3) . .
C7 N2 H1N 111(3) . .
C1 O1 Zr1 166.9(2) . .
O1 Zr1 N1 176.29(10) . .
O1 Zr1 Cl1 99.88(7) . .
N1 Zr1 Cl1 82.64(8) . .
O1 Zr1 Cl2 97.88(7) . .
N1 Zr1 Cl2 84.64(8) . .
Cl1 Zr1 Cl2 93.33(3) . .
O1 Zr1 Cl3 95.76(7) . .
N1 Zr1 Cl3 81.64(8) . .
Cl1 Zr1 Cl3 164.20(4) . .
Cl2 Zr1 Cl3 86.74(3) . .
O1 Zr1 Cl4 93.63(7) . .
N1 Zr1 Cl4 83.61(8) . .
Cl1 Zr1 Cl4 89.93(3) . .
Cl2 Zr1 Cl4 167.30(3) . .
Cl3 Zr1 Cl4 86.80(3) . .
C28 C27 C32 120.9(15) . .
C28 C27 H27 119.6 . .
C32 C27 H27 119.6 . .
C29 C28 C27 121.7(18) . .
C29 C28 H28 119.2 . .
C27 C28 H28 119.2 . .
C28 C29 C30 117.8(17) . .
C28 C29 H29 121.1 . .
C30 C29 H29 121.1 . .
C31 C30 C29 121.1(13) . .
C31 C30 H30 119.4 . .
C29 C30 H30 119.4 . .
C32 C31 C30 120.3(12) . .
C32 C31 C33 119.2(17) . .
C30 C31 C33 120.5(16) . .
C31 C32 C27 118.1(15) . .
C31 C32 H32 120.9 . .
C27 C32 H32 120.9 . .
C31 C33 H33A 109.5 . .
C31 C33 H33B 109.5 . .
H33A C33 H33B 109.5 . .
C31 C33 H33C 109.5 . .
H33A C33 H33C 109.5 . .
H33B C33 H33C 109.5 . .

loop_
_geom_bond_atom_site_label_1
_geom_bond_atom_site_label_2
_geom_bond_distance
_geom_bond_site_symmetry_2
C1 O1 1.372(4) .
C1 C2 1.404(5) .
C1 C6 1.413(5) .
C2 C3 1.390(5) .
C2 C7 1.508(5) .
C3 C4 1.383(5) .
C3 H3 0.9300 .
C4 C5 1.392(5) .
C4 C12 1.540(5) .
C5 C6 1.401(5) .
C5 H5 0.9300 .
C6 C16 1.532(5) .
C7 N2 1.505(5) .
C7 H7A 0.9700 .
C7 H7B 0.9700 .
C8 N2 1.477(6) .
C8 C9 1.503(6) .
C8 H8A 0.9700 .
C8 H8B 0.9700 .
C9 H9A 0.9600 .
C9 H9B 0.9600 .
C9 H9C 0.9600 .
C10 C11 1.499(7) .
C10 N2 1.503(5) .
C10 H10A 0.9700 .
C10 H10B 0.9700 .
C11 H11A 0.9600 .
C11 H11B 0.9600 .
C11 H11C 0.9600 .
C12 C15 1.522(6) .
C12 C13 1.524(6) .
C12 C14 1.534(6) .
C13 H13A 0.9600 .
C13 H13B 0.9600 .
C13 H13C 0.9600 .
C14 H14A 0.9600 .
C14 H14B 0.9600 .
C14 H14C 0.9600 .
C15 H15A 0.9600 .
C15 H15B 0.9600 .
C15 H15C 0.9600 .
C16 C18 1.530(5) .
C16 C19 1.536(6) .
C16 C17 1.540(5) .
C17 H17A 0.9600 .
C17 H17B 0.9600 .
C17 H17C 0.9600 .
C18 H18A 0.9600 .
C18 H18B 0.9600 .
C18 H18C 0.9600 .
C19 H19A 0.9600 .
C19 H19B 0.9600 .
C19 H19C 0.9600 .
C20 N1 1.139(5) .
C20 C21 1.461(6) .
C22 C23 1.372(9) .
C22 C23 1.372(9) 2_756
C22 H22 0.9300 .
C23 C24 1.427(10) .
C23 H23 0.9300 .
C24 C25 1.384(9) .
C24 H24 0.9300 .
C25 C24 1.384(9) 2_756
C25 C26 1.490(13) .
C26 H26A 0.9600 .
C26 H26B 0.9600 .
C26 H26C 0.9600 .
Cl1 Zr1 2.4265(10) .
Cl2 Zr1 2.4496(9) .
Cl3 Zr1 2.4876(9) .
Cl4 Zr1 2.4993(9) .
N1 Zr1 2.343(3) .
N2 H1N 1.04(6) .
O1 Zr1 1.946(2) .
C27 C28 1.368(15) .
C27 C32 1.381(14) .
C27 H27 0.9300 .
C28 C29 1.361(17) .
C28 H28 0.9300 .
C29 C30 1.384(14) .
C29 H29 0.9300 .
C30 C31 1.381(14) .
C30 H30 0.9300 .
C31 C32 1.377(16) .
C31 C33 1.489(19) .
C32 H32 0.9300 .
C33 H33A 0.9600 .
C33 H33B 0.9600 .
C33 H33C 0.9600 .

loop_
_geom_torsion_atom_site_label_1
_geom_torsion_atom_site_label_2
_geom_torsion_atom_site_label_3
_geom_torsion_atom_site_label_4
_geom_torsion
_geom_torsion_site_symmetry_1
_geom_torsion_site_symmetry_4
O1 C1 C2 C3 -173.3(3) . .
C6 C1 C2 C3 7.5(5) . .
O1 C1 C2 C7 5.9(5) . .
C6 C1 C2 C7 -173.2(3) . .
C1 C2 C3 C4 0.3(5) . .
C7 C2 C3 C4 -178.9(3) . .
C2 C3 C4 C5 -5.8(5) . .
C2 C3 C4 C12 173.9(3) . .
C3 C4 C5 C6 3.7(5) . .
C12 C4 C5 C6 -176.0(3) . .
C4 C5 C6 C1 3.7(5) . .
C4 C5 C6 C16 -172.3(3) . .
O1 C1 C6 C5 171.7(3) . .
C2 C1 C6 C5 -9.2(5) . .
O1 C1 C6 C16 -12.4(5) . .
C2 C1 C6 C16 166.7(3) . .
C3 C2 C7 N2 -115.7(4) . .
C1 C2 C7 N2 65.0(5) . .
C3 C4 C12 C15 129.4(4) . .
C5 C4 C12 C15 -50.9(5) . .
C3 C4 C12 C13 8.6(5) . .
C5 C4 C12 C13 -171.7(4) . .
C3 C4 C12 C14 -111.2(4) . .
C5 C4 C12 C14 68.6(5) . .
C5 C6 C16 C18 -116.5(4) . .
C1 C6 C16 C18 67.8(4) . .
C5 C6 C16 C19 121.2(4) . .
C1 C6 C16 C19 -54.6(4) . .
C5 C6 C16 C17 3.5(5) . .
C1 C6 C16 C17 -172.3(3) . .
C23 C22 C23 C24 -3.0(7) 2_756 .
C22 C23 C24 C25 5.9(14) . .
C23 C24 C25 C24 -2.6(6) . 2_756
C23 C24 C25 C26 177.4(6) . .
C9 C8 N2 C10 53.3(5) . .
C9 C8 N2 C7 179.9(4) . .
C11 C10 N2 C8 -178.1(4) . .
C11 C10 N2 C7 53.1(5) . .
C2 C7 N2 C8 30.5(5) . .
C2 C7 N2 C10 158.3(3) . .
C2 C1 O1 Zr1 72.0(10) . .
C6 C1 O1 Zr1 -108.9(9) . .
C32 C27 C28 C29 3(3) . .
C27 C28 C29 C30 -2(3) . .
C28 C29 C30 C31 0(3) . .
C29 C30 C31 C32 0(4) . .
C29 C30 C31 C33 179(2) . .
C30 C31 C32 C27 1(4) . .
C33 C31 C32 C27 -178(2) . .
C28 C27 C32 C31 -3(3) . .
